data_7206794
loop_
_publ_author_name
'Chen, Wei'
'Chu, Jinfeng'
'Mutikainen, Ilpo'
'Reedijk, Jan'
'Turpeinen, Urho'
'Song, Yu-Fei'

_publ_section_title
;
 Tripodal bis(imidazole)-based ligands and their chelation to copper(ii)
;
_journal_issue 24
_journal_name_full CrystEngComm
_journal_page_first 7299
_journal_paper_doi 10.1039/c1ce05556a
_journal_volume 13
_journal_year 2011
_chemical_formula_sum 'C26 H52 Cu2 F12 N12 O12 Si2'
_chemical_formula_weight 1136.06
_chemical_name_systematic
;
?
;
_space_group_IT_number 15
_symmetry_cell_setting monoclinic
_symmetry_space_group_name_Hall '-C 2yc'
_symmetry_space_group_name_H-M 'C 1 2/c 1'
_atom_sites_solution_hydrogens geom
_atom_sites_solution_primary direct
_atom_sites_solution_secondary difmap
_audit_creation_method SHELXL-97
_cell_angle_alpha 90.000(3)
_cell_angle_beta 115.94(2)
_cell_angle_gamma 90.00
_cell_formula_units_Z 4
_cell_length_a 26.823(4)
_cell_length_b 8.765(2)
_cell_length_c 20.686
_cell_measurement_reflns_used 13018
_cell_measurement_temperature 173(2)
_cell_measurement_theta_max 27.50
_cell_measurement_theta_min 3.05
_cell_volume 4373.4(14)
_computing_cell_refinement 'COLLECT (Nonius, 2002)'
_computing_data_collection 'COLLECT (Nonius, 2002)'
_computing_data_reduction 'COLLECT (Nonius, 2002)'
_computing_molecular_graphics 'SHELXTL (Sheldrick, 1990)'
_computing_publication_material 'SHELXTL (Sheldrick, 1990)'
_computing_structure_refinement 'SHELXL97 (Sheldrick, 1997)'
_computing_structure_solution 'SHELXS97 (Sheldrick, 1990)'
_diffrn_ambient_temperature 173(2)
_diffrn_measured_fraction_theta_full 0.981
_diffrn_measured_fraction_theta_max 0.981
_diffrn_measurement_device_type KappaCCD
_diffrn_measurement_method \f-scan
_diffrn_radiation_monochromator graphite
_diffrn_radiation_source 'fine-focus sealed tube'
_diffrn_radiation_type MoK\a
_diffrn_radiation_wavelength 0.71073
_diffrn_reflns_av_R_equivalents 0.0585
_diffrn_reflns_av_sigmaI/netI 0.0787
_diffrn_reflns_limit_h_max 26
_diffrn_reflns_limit_h_min -31
_diffrn_reflns_limit_k_max 10
_diffrn_reflns_limit_k_min -9
_diffrn_reflns_limit_l_max 24
_diffrn_reflns_limit_l_min -19
_diffrn_reflns_number 13018
_diffrn_reflns_theta_full 25.50
_diffrn_reflns_theta_max 25.50
_diffrn_reflns_theta_min 3.05
_exptl_absorpt_coefficient_mu 1.148
_exptl_absorpt_correction_T_max 0.8841
_exptl_absorpt_correction_T_min 0.8029
_exptl_absorpt_correction_type multi-scan
_exptl_absorpt_process_details 'SADABS (Sheldrick, 1996)'
_exptl_crystal_colour blue
_exptl_crystal_density_diffrn 1.725
_exptl_crystal_density_method 'not measured'
_exptl_crystal_description plate
_exptl_crystal_F_000 2328
_exptl_crystal_size_max 0.20
_exptl_crystal_size_mid 0.17
_exptl_crystal_size_min 0.11
_refine_diff_density_max 0.397
_refine_diff_density_min -0.465
_refine_diff_density_rms 0.082
_refine_ls_extinction_method none
_refine_ls_goodness_of_fit_ref 0.957
_refine_ls_hydrogen_treatment mixed
_refine_ls_matrix_type full
_refine_ls_number_parameters 338
_refine_ls_number_reflns 3997
_refine_ls_number_restraints 0
_refine_ls_restrained_S_all 0.957
_refine_ls_R_factor_all 0.0746
_refine_ls_R_factor_gt 0.0402
_refine_ls_shift/su_max 0.000
_refine_ls_shift/su_mean 0.000
_refine_ls_structure_factor_coef Fsqd
_refine_ls_weighting_details 'calc w=1/[\s^2^(Fo^2^)+(0.0368P)^2^+0.0000P] where P=(Fo^2^+2Fc^2^)/3'
_refine_ls_weighting_scheme calc
_refine_ls_wR_factor_gt 0.0737
_refine_ls_wR_factor_ref 0.0828
_reflns_number_gt 2779
_reflns_number_total 3997
_reflns_threshold_expression >2sigma(I)
_cod_data_source_file c1ce05556a.txt
_cod_data_source_block 1
_cod_original_cell_volume 4373.4(12)
_cod_original_sg_symbol_H-M C2/c
_cod_database_code 7206794

loop_
_symmetry_equiv_pos_as_xyz
'x, y, z'
'-x, y, -z+1/2'
'x+1/2, y+1/2, z'
'-x+1/2, y+1/2, -z+1/2'
'-x, -y, -z'
'x, -y, z-1/2'
'-x+1/2, -y+1/2, -z'
'x+1/2, -y+1/2, z-1/2'

loop_
_atom_site_label
_atom_site_type_symbol
_atom_site_fract_x
_atom_site_fract_y
_atom_site_fract_z
_atom_site_U_iso_or_equiv
_atom_site_adp_type
_atom_site_occupancy
_atom_site_symmetry_multiplicity
_atom_site_calc_flag
_atom_site_refinement_flags
Cu1 Cu 0.034640(15) 0.91257(4) 0.08780(2) 0.01239(12) Uani 1 1 d .
N11 N 0.09560(10) 1.0537(3) 0.14904(13) 0.0128(6) Uani 1 1 d .
C12 C 0.14181(13) 1.0470(3) 0.13806(16) 0.0143(8) Uani 1 1 d .
C13 C 0.18931(13) 1.1263(3) 0.18223(18) 0.0200(8) Uani 1 1 d .
H13A H 0.2216 1.1202 0.1743 0.024 Uiso 1 1 calc R
C14 C 0.18944(15) 1.2144(3) 0.23795(18) 0.0248(9) Uani 1 1 d .
H14A H 0.2217 1.2694 0.2685 0.030 Uiso 1 1 calc R
C15 C 0.14254(14) 1.2213(4) 0.24850(18) 0.0229(9) Uani 1 1 d .
H15A H 0.1418 1.2819 0.2862 0.027 Uiso 1 1 calc R
C16 C 0.09603(13) 1.1390(3) 0.20363(16) 0.0167(8) Uani 1 1 d .
H16A H 0.0637 1.1427 0.2115 0.020 Uiso 1 1 calc R
C17 C 0.13704(13) 0.9580(3) 0.07358(17) 0.0165(8) Uani 1 1 d .
H17A H 0.1278 1.0274 0.0321 0.020 Uiso 1 1 calc R
H17B H 0.1727 0.9074 0.0840 0.020 Uiso 1 1 calc R
N18 N 0.09281(10) 0.8420(3) 0.05634(13) 0.0116(6) Uani 1 1 d .
H18A H 0.1101 0.7593 0.0858 0.014 Uiso 1 1 calc R
C19 C 0.06709(13) 0.7781(3) -0.01913(16) 0.0129(7) Uani 1 1 d .
H19A H 0.0895 0.6883 -0.0209 0.016 Uiso 1 1 calc R
N21 N -0.01183(10) 0.7690(3) 0.01108(14) 0.0136(6) Uani 1 1 d .
C22 C 0.01121(13) 0.7235(3) -0.03070(16) 0.0133(8) Uani 1 1 d .
N23 N -0.02196(11) 0.6241(3) -0.08069(14) 0.0173(7) Uani 1 1 d .
H23A H -0.0149 0.5798 -0.1140 0.021 Uiso 1 1 calc R
C24 C -0.06870(13) 0.6042(3) -0.07031(17) 0.0176(8) Uani 1 1 d .
H24A H -0.0995 0.5407 -0.0976 0.021 Uiso 1 1 calc R
C25 C -0.06245(13) 0.6928(3) -0.01358(17) 0.0167(8) Uani 1 1 d .
H25A H -0.0883 0.7015 0.0062 0.020 Uiso 1 1 calc R
N33 N 0.10461(10) 0.8984(3) -0.09732(13) 0.0161(6) Uani 1 1 d .
H33A H 0.1328 0.8354 -0.0850 0.019 Uiso 1 1 calc R
C32 C 0.06511(12) 0.8924(3) -0.07429(16) 0.0123(7) Uani 1 1 d .
N31 N 0.02808(10) 1.0049(3) -0.10463(13) 0.0139(6) Uani 1 1 d .
C35 C 0.04670(13) 1.0847(3) -0.14798(16) 0.0160(7) Uani 1 1 d .
H35A H 0.0292 1.1714 -0.1764 0.019 Uiso 1 1 calc R
C34 C 0.09351(14) 1.0192(3) -0.14318(16) 0.0184(8) Uani 1 1 d .
H34A H 0.1149 1.0510 -0.1672 0.022 Uiso 1 1 calc R
O1 O 0.06688(11) 0.7470(3) 0.18073(14) 0.0256(7) Uani 1 1 d .
H1A H 0.0552(17) 0.693(4) 0.193(2) 0.038 Uiso 1 1 d .
H1B H 0.1002(15) 0.752(4) 0.2074(19) 0.038 Uiso 1 1 d .
O2 O 0.15126(11) 1.4221(3) -0.10986(15) 0.0332(7) Uani 1 1 d .
H21 H 0.1230(16) 1.459(5) -0.123(2) 0.050 Uiso 1 1 d .
H22 H 0.1722(17) 1.484(4) -0.092(2) 0.050 Uiso 1 1 d .
O3 O 0.25543(11) 1.0652(3) -0.12606(14) 0.0283(7) Uani 1 1 d .
H31 H 0.2473(15) 0.987(4) -0.109(2) 0.043 Uiso 1 1 d .
H32 H 0.2727(15) 1.117(4) -0.090(2) 0.043 Uiso 1 1 d .
O4 O 0.32878(11) 0.8711(3) -0.15626(13) 0.0265(7) Uani 1 1 d .
H41 H 0.3070(16) 0.930(4) -0.154(2) 0.040 Uiso 1 1 d .
H42 H 0.3222(16) 0.864(4) -0.196(2) 0.040 Uiso 1 1 d .
O5 O 0.17522(11) 1.2737(3) -0.21178(15) 0.0300(7) Uani 1 1 d .
H5A H 0.1991(16) 1.208(4) -0.183(2) 0.045 Uiso 1 1 d .
H5B H 0.1709(17) 1.320(4) -0.182(2) 0.045(15) Uiso 1 1 d .
O6 O 0.19097(12) 1.2260(3) 0.01321(15) 0.0331(7) Uani 1 1 d .
H61 H 0.2019(17) 1.144(4) 0.012(2) 0.050 Uiso 1 1 d .
H62 H 0.1773(16) 1.267(4) -0.027(2) 0.050 Uiso 1 1 d .
Si1 Si 0.0000 0.44170(13) 0.2500 0.0159(3) Uani 1 2 d S
F11 F 0.04522(8) 0.4451(2) 0.33926(10) 0.0314(5) Uani 1 1 d .
F12 F 0.05283(8) 0.4478(2) 0.22745(10) 0.0286(5) Uani 1 1 d .
F13 F 0.0000 0.6348(3) 0.2500 0.0315(8) Uani 1 2 d S
F14 F 0.0000 0.2535(3) 0.2500 0.0329(8) Uani 1 2 d S
Si2 Si 0.2500 0.7500 0.0000 0.0152(3) Uani 1 2 d S
F21 F 0.24418(8) 0.92565(19) 0.02940(11) 0.0349(6) Uani 1 1 d .
F22 F 0.18905(7) 0.69797(19) -0.00218(10) 0.0266(5) Uani 1 1 d .
F23 F 0.28477(8) 0.6881(2) 0.08575(10) 0.0344(6) Uani 1 1 d .

loop_
_atom_site_aniso_label
_atom_site_aniso_U_11
_atom_site_aniso_U_22
_atom_site_aniso_U_33
_atom_site_aniso_U_23
_atom_site_aniso_U_13
_atom_site_aniso_U_12
Cu1 0.0111(2) 0.01278(19) 0.0139(2) -0.00025(17) 0.00607(16) 0.00041(16)
N11 0.0105(15) 0.0147(14) 0.0130(15) 0.0039(11) 0.0050(12) 0.0026(11)
C12 0.016(2) 0.0115(16) 0.0144(18) 0.0048(13) 0.0059(15) 0.0022(13)
C13 0.013(2) 0.0234(18) 0.023(2) 0.0006(15) 0.0077(15) -0.0028(14)
C14 0.020(2) 0.0233(18) 0.022(2) -0.0041(16) 0.0007(17) -0.0010(16)
C15 0.025(2) 0.0211(18) 0.016(2) -0.0046(15) 0.0033(17) 0.0052(16)
C16 0.021(2) 0.0161(16) 0.0144(18) 0.0033(14) 0.0085(15) 0.0059(14)
C17 0.0150(19) 0.0169(16) 0.0205(19) -0.0003(14) 0.0105(15) 0.0005(14)
N18 0.0089(15) 0.0107(12) 0.0138(15) 0.0016(11) 0.0036(11) 0.0009(11)
C19 0.0177(19) 0.0127(15) 0.0112(17) -0.0008(13) 0.0088(14) 0.0050(14)
N21 0.0107(16) 0.0127(13) 0.0164(15) 0.0008(11) 0.0049(12) -0.0006(11)
C22 0.0167(19) 0.0074(15) 0.0128(18) 0.0022(13) 0.0036(15) 0.0023(13)
N23 0.0245(18) 0.0116(14) 0.0161(15) -0.0024(11) 0.0092(13) -0.0007(12)
C24 0.017(2) 0.0135(16) 0.0188(18) 0.0012(14) 0.0050(15) -0.0029(14)
C25 0.0107(19) 0.0170(16) 0.021(2) 0.0049(15) 0.0056(15) 0.0006(14)
N33 0.0148(16) 0.0176(14) 0.0150(15) 0.0017(12) 0.0058(12) 0.0056(12)
C32 0.0074(18) 0.0151(17) 0.0153(17) -0.0013(13) 0.0057(14) 0.0003(13)
N31 0.0133(16) 0.0135(14) 0.0152(15) -0.0005(11) 0.0063(12) 0.0017(11)
C35 0.0190(19) 0.0174(16) 0.0143(17) 0.0051(14) 0.0097(14) 0.0018(15)
C34 0.023(2) 0.0233(18) 0.0130(18) 0.0008(14) 0.0117(15) -0.0026(15)
O1 0.0143(15) 0.0297(15) 0.0305(16) 0.0170(12) 0.0076(12) 0.0016(12)
O2 0.0252(17) 0.0289(15) 0.0340(17) -0.0050(13) 0.0023(13) -0.0017(12)
O3 0.0345(17) 0.0259(15) 0.0248(15) 0.0026(11) 0.0132(12) -0.0006(12)
O4 0.0246(16) 0.0289(15) 0.0232(14) -0.0019(12) 0.0080(13) 0.0063(11)
O5 0.0264(17) 0.0397(17) 0.0222(16) 0.0036(13) 0.0091(13) 0.0030(12)
O6 0.0389(18) 0.0278(15) 0.0338(17) 0.0045(13) 0.0171(14) 0.0033(13)
Si1 0.0216(8) 0.0117(6) 0.0166(7) 0.000 0.0104(6) 0.000
F11 0.0299(12) 0.0402(12) 0.0200(11) 0.0054(9) 0.0070(9) -0.0016(9)
F12 0.0292(13) 0.0314(11) 0.0342(13) -0.0028(9) 0.0221(10) -0.0039(9)
F13 0.059(2) 0.0104(13) 0.0323(17) 0.000 0.0267(15) 0.000
F14 0.041(2) 0.0125(13) 0.052(2) 0.000 0.0262(16) 0.000
Si2 0.0106(7) 0.0150(6) 0.0183(7) 0.0012(5) 0.0046(6) 0.0019(5)
F21 0.0332(13) 0.0211(10) 0.0558(15) -0.0111(10) 0.0243(11) -0.0015(9)
F22 0.0162(11) 0.0268(10) 0.0382(13) 0.0073(9) 0.0133(9) 0.0026(8)
F23 0.0269(12) 0.0477(13) 0.0218(12) 0.0110(9) 0.0044(10) -0.0023(10)

loop_
_atom_type_symbol
_atom_type_description
_atom_type_scat_dispersion_real
_atom_type_scat_dispersion_imag
_atom_type_scat_source
Cu Cu 0.3201 1.2651 'International Tables Vol C Tables 4.2.6.8 and 6.1.1.4'
Si Si 0.0817 0.0704 'International Tables Vol C Tables 4.2.6.8 and 6.1.1.4'
F F 0.0171 0.0103 'International Tables Vol C Tables 4.2.6.8 and 6.1.1.4'
N N 0.0061 0.0033 'International Tables Vol C Tables 4.2.6.8 and 6.1.1.4'
C C 0.0033 0.0016 'International Tables Vol C Tables 4.2.6.8 and 6.1.1.4'
H H 0.0000 0.0000 'International Tables Vol C Tables 4.2.6.8 and 6.1.1.4'
O O 0.0106 0.0060 'International Tables Vol C Tables 4.2.6.8 and 6.1.1.4'

loop_
_geom_angle_atom_site_label_1
_geom_angle_atom_site_label_2
_geom_angle_atom_site_label_3
_geom_angle
_geom_angle_site_symmetry_1
_geom_angle_site_symmetry_3
N21 Cu1 N31 94.99(10) . 5_575
N21 Cu1 N11 162.59(11) . .
N31 Cu1 N11 100.57(10) 5_575 .
N21 Cu1 N18 81.51(10) . .
N31 Cu1 N18 171.75(10) 5_575 .
N11 Cu1 N18 82.03(10) . .
N21 Cu1 O1 98.42(10) . .
N31 Cu1 O1 97.04(10) 5_575 .
N11 Cu1 O1 87.46(10) . .
N18 Cu1 O1 90.88(10) . .
C16 N11 C12 119.3(3) . .
C16 N11 Cu1 125.3(2) . .
C12 N11 Cu1 114.9(2) . .
N11 C12 C13 120.8(3) . .
N11 C12 C17 116.2(3) . .
C13 C12 C17 122.8(3) . .
C14 C13 C12 119.6(3) . .
C14 C13 H13A 120.2 . .
C12 C13 H13A 120.2 . .
C15 C14 C13 119.3(3) . .
C15 C14 H14A 120.4 . .
C13 C14 H14A 120.4 . .
C14 C15 C16 119.4(3) . .
C14 C15 H15A 120.3 . .
C16 C15 H15A 120.3 . .
N11 C16 C15 121.6(3) . .
N11 C16 H16A 119.2 . .
C15 C16 H16A 119.2 . .
N18 C17 C12 108.6(3) . .
N18 C17 H17A 110.0 . .
C12 C17 H17A 110.0 . .
N18 C17 H17B 110.0 . .
C12 C17 H17B 110.0 . .
H17A C17 H17B 108.4 . .
C17 N18 C19 117.3(2) . .
C17 N18 Cu1 111.10(18) . .
C19 N18 Cu1 112.09(18) . .
C17 N18 H18A 105.0 . .
C19 N18 H18A 105.0 . .
Cu1 N18 H18A 105.0 . .
C22 C19 C32 113.2(2) . .
C22 C19 N18 104.9(3) . .
C32 C19 N18 112.7(2) . .
C22 C19 H19A 108.6 . .
C32 C19 H19A 108.6 . .
N18 C19 H19A 108.6 . .
C22 N21 C25 105.9(3) . .
C22 N21 Cu1 113.8(2) . .
C25 N21 Cu1 140.2(2) . .
N21 C22 N23 110.8(3) . .
N21 C22 C19 121.5(3) . .
N23 C22 C19 127.7(3) . .
C22 N23 C24 107.7(3) . .
C22 N23 H23A 126.2 . .
C24 N23 H23A 126.2 . .
C25 C24 N23 106.7(3) . .
C25 C24 H24A 126.7 . .
N23 C24 H24A 126.7 . .
C24 C25 N21 108.9(3) . .
C24 C25 H25A 125.6 . .
N21 C25 H25A 125.6 . .
C32 N33 C34 108.2(3) . .
C32 N33 H33A 125.9 . .
C34 N33 H33A 125.9 . .
N33 C32 N31 110.1(3) . .
N33 C32 C19 121.7(3) . .
N31 C32 C19 128.1(3) . .
C32 N31 C35 105.6(3) . .
C32 N31 Cu1 133.7(2) . 5_575
C35 N31 Cu1 119.86(19) . 5_575
C34 C35 N31 109.0(3) . .
C34 C35 H35A 125.5 . .
N31 C35 H35A 125.5 . .
C35 C34 N33 107.2(3) . .
C35 C34 H34A 126.4 . .
N33 C34 H34A 126.4 . .
Cu1 O1 H1A 135(4) . .
Cu1 O1 H1B 116(3) . .
H1A O1 H1B 109(4) . .
H21 O2 H22 106(4) . .
H31 O3 H32 103(4) . .
H41 O4 H42 107(4) . .
H5A O5 H5B 97(4) . .
H61 O6 H62 112(4) . .
F14 Si1 F12 91.83(7) . .
F14 Si1 F12 91.83(7) . 2
F12 Si1 F12 176.34(14) . 2
F14 Si1 F13 180.000(1) . .
F12 Si1 F13 88.17(7) . .
F12 Si1 F13 88.17(7) 2 .
F14 Si1 F11 91.01(7) . 2
F12 Si1 F11 89.17(10) . 2
F12 Si1 F11 90.76(10) 2 2
F13 Si1 F11 88.99(7) . 2
F14 Si1 F11 91.01(7) . .
F12 Si1 F11 90.76(10) . .
F12 Si1 F11 89.17(10) 2 .
F13 Si1 F11 88.99(7) . .
F11 Si1 F11 177.97(14) 2 .
F22 Si2 F22 180.00(13) 7_565 .
F22 Si2 F21 90.86(9) 7_565 7_565
F22 Si2 F21 89.14(9) . 7_565
F22 Si2 F21 89.14(9) 7_565 .
F22 Si2 F21 90.86(9) . .
F21 Si2 F21 180.0 7_565 .
F22 Si2 F23 91.42(9) 7_565 7_565
F22 Si2 F23 88.58(9) . 7_565
F21 Si2 F23 90.59(10) 7_565 7_565
F21 Si2 F23 89.41(10) . 7_565
F22 Si2 F23 88.58(9) 7_565 .
F22 Si2 F23 91.42(9) . .
F21 Si2 F23 89.41(10) 7_565 .
F21 Si2 F23 90.59(10) . .
F23 Si2 F23 180.0 7_565 .

loop_
_geom_bond_atom_site_label_1
_geom_bond_atom_site_label_2
_geom_bond_distance
_geom_bond_site_symmetry_2
Cu1 N21 1.981(2) .
Cu1 N31 1.997(3) 5_575
Cu1 N11 1.999(2) .
Cu1 N18 2.032(3) .
Cu1 O1 2.257(2) .
N11 C16 1.350(4) .
N11 C12 1.355(4) .
C12 C13 1.386(4) .
C12 C17 1.502(4) .
C13 C14 1.386(5) .
C13 H13A 0.9500 .
C14 C15 1.369(5) .
C14 H14A 0.9500 .
C15 C16 1.388(4) .
C15 H15A 0.9500 .
C16 H16A 0.9500 .
C17 N18 1.482(4) .
C17 H17A 0.9900 .
C17 H17B 0.9900 .
N18 C19 1.512(4) .
N18 H18A 0.9300 .
C19 C22 1.490(4) .
C19 C32 1.502(4) .
C19 H19A 1.0000 .
N21 C22 1.325(4) .
N21 C25 1.394(4) .
C22 N23 1.348(4) .
N23 C24 1.373(4) .
N23 H23A 0.8800 .
C24 C25 1.355(4) .
C24 H24A 0.9500 .
C25 H25A 0.9500 .
N33 C32 1.339(4) .
N33 C34 1.365(4) .
N33 H33A 0.8800 .
C32 N31 1.344(4) .
N31 C35 1.391(4) .
N31 Cu1 1.997(3) 5_575
C35 C34 1.344(4) .
C35 H35A 0.9500 .
C34 H34A 0.9500 .
O1 H1A 0.68(4) .
O1 H1B 0.82(3) .
O2 H21 0.76(4) .
O2 H22 0.75(4) .
O3 H31 0.84(4) .
O3 H32 0.81(4) .
O4 H41 0.80(4) .
O4 H42 0.77(4) .
O5 H5A 0.87(4) .
O5 H5B 0.78(4) .
O6 H61 0.78(4) .
O6 H62 0.83(4) .
Si1 F14 1.649(3) .
Si1 F12 1.675(2) .
Si1 F12 1.675(2) 2
Si1 F13 1.692(3) .
Si1 F11 1.7094(18) 2
Si1 F11 1.7095(18) .
Si2 F22 1.6787(19) 7_565
Si2 F22 1.6788(19) .
Si2 F21 1.6874(17) 7_565
Si2 F21 1.6874(17) .
Si2 F23 1.6921(18) 7_565
Si2 F23 1.6922(18) .
